data_7235270
loop_
_publ_author_name
'Liu, Song-Juan'
'Huang, Yuanbiao'
'Lin, Zu-Jin'
'Li, Xin-Fa'
'Cao, Rong'

_publ_section_title
;
 Syntheses, structures and photoluminescent properties of lanthanide
 coordination polymers based on pyridyl functionalized imidazole
 dicarboxylic acid
;
_journal_issue 24
_journal_name_full 'RSC Advances'
_journal_page_first 9279
_journal_paper_doi 10.1039/c3ra41166d
_journal_volume 3
_journal_year 2013
_chemical_formula_sum 'C28 H38 Dy2 N6 O24'
_chemical_formula_weight 1167.64
_space_group_IT_number 2
_space_group_name_Hall '-P 1'
_space_group_name_H-M_alt 'P -1'
_symmetry_cell_setting triclinic
_symmetry_space_group_name_H-M 'P -1'
_atom_sites_solution_hydrogens geom
_atom_sites_solution_primary direct
_atom_sites_solution_secondary difmap
_audit_creation_method SHELXL-97
_cell_angle_alpha 88.674(2)
_cell_angle_beta 79.772(2)
_cell_angle_gamma 66.784(3)
_cell_formula_units_Z 1
_cell_length_a 8.3855(2)
_cell_length_b 9.4526(3)
_cell_length_c 13.2169(3)
_cell_measurement_reflns_used 4798
_cell_measurement_temperature 293(2)
_cell_measurement_theta_max 29.1523
_cell_measurement_theta_min 2.6832
_cell_volume 946.23(5)
_computing_cell_refinement
;
CrysAlisPro, Agilent Technologies,
Version 1.171.35.21 (release 20-01-2012 CrysAlis171 .NET)
(compiled Jan 23 2012,18:06:46)
;
_computing_data_collection
;
CrysAlisPro, Agilent Technologies,
Version 1.171.35.21 (release 20-01-2012 CrysAlis171 .NET)
(compiled Jan 23 2012,18:06:46)
;
_computing_data_reduction
;
CrysAlisPro, Agilent Technologies,
Version 1.171.35.21 (release 20-01-2012 CrysAlis171 .NET)
(compiled Jan 23 2012,18:06:46)
;
_computing_structure_refinement 'SHELXL-97 (Sheldrick, 1997)'
_computing_structure_solution 'SHELXS-97 (Sheldrick, 1990)'
_diffrn_ambient_temperature 293(2)
_diffrn_detector_area_resol_mean 16.2083
_diffrn_measured_fraction_theta_full 0.985
_diffrn_measured_fraction_theta_max 0.985
_diffrn_measurement_device_type 'Xcalibur, Eos'
_diffrn_measurement_method '\w scans'
_diffrn_radiation_monochromator graphite
_diffrn_radiation_source 'fine-focus sealed tube'
_diffrn_radiation_type MoK\a
_diffrn_radiation_wavelength 0.71073
_diffrn_reflns_av_R_equivalents 0.0317
_diffrn_reflns_av_sigmaI/netI 0.0351
_diffrn_reflns_limit_h_max 10
_diffrn_reflns_limit_h_min -10
_diffrn_reflns_limit_k_max 12
_diffrn_reflns_limit_k_min -12
_diffrn_reflns_limit_l_max 16
_diffrn_reflns_limit_l_min -16
_diffrn_reflns_number 9035
_diffrn_reflns_theta_full 27.10
_diffrn_reflns_theta_max 27.10
_diffrn_reflns_theta_min 2.69
_exptl_absorpt_coefficient_mu 4.021
_exptl_absorpt_correction_T_max 1.00000
_exptl_absorpt_correction_T_min 0.57671
_exptl_absorpt_correction_type multi-scan
_exptl_absorpt_process_details
;
CrysAlisPro, Agilent Technologies,
Version 1.171.35.21 (release 20-01-2012 CrysAlis171 .NET)
(compiled Jan 23 2012,18:06:46)
Empirical absorption correction using spherical harmonics,
 implemented in SCALE3 ABSPACK scaling algorithm.
;
_exptl_crystal_colour colorless
_exptl_crystal_density_diffrn 2.049
_exptl_crystal_density_method 'not measured'
_exptl_crystal_description block
_exptl_crystal_F_000 572
_exptl_crystal_size_max 0.12
_exptl_crystal_size_mid 0.10
_exptl_crystal_size_min 0.07
_refine_diff_density_max 1.269
_refine_diff_density_min -1.240
_refine_diff_density_rms 0.124
_refine_ls_extinction_method none
_refine_ls_goodness_of_fit_ref 1.007
_refine_ls_hydrogen_treatment mixed
_refine_ls_matrix_type full
_refine_ls_number_parameters 292
_refine_ls_number_reflns 4109
_refine_ls_number_restraints 18
_refine_ls_restrained_S_all 1.005
_refine_ls_R_factor_all 0.0267
_refine_ls_R_factor_gt 0.0244
_refine_ls_shift/su_max 0.001
_refine_ls_shift/su_mean 0.000
_refine_ls_structure_factor_coef Fsqd
_refine_ls_weighting_details 'calc w=1/[\s^2^(Fo^2^)+(0.0300P)^2^+1.4000P] where P=(Fo^2^+2Fc^2^)/3'
_refine_ls_weighting_scheme calc
_refine_ls_wR_factor_gt 0.0588
_refine_ls_wR_factor_ref 0.0608
_reflns_number_gt 3869
_reflns_number_total 4109
_reflns_threshold_expression >2sigma(I)
_cod_data_source_file c3ra41166d.cif
_cod_data_source_block 5-Dy
_cod_original_cell_volume 946.23(4)
_cod_original_sg_symbol_H-M P-1
_cod_database_code 7235270

loop_
_symmetry_equiv_pos_as_xyz
'x, y, z'
'-x, -y, -z'

loop_
_atom_site_label
_atom_site_type_symbol
_atom_site_fract_x
_atom_site_fract_y
_atom_site_fract_z
_atom_site_U_iso_or_equiv
_atom_site_adp_type
_atom_site_occupancy
_atom_site_symmetry_multiplicity
_atom_site_calc_flag
_atom_site_refinement_flags
Dy1 Dy 0.024679(19) 0.254398(16) 0.380613(10) 0.01688(6) Uani 1 1 d .
O1 O 0.0459(3) 0.4873(3) 0.33251(18) 0.0241(5) Uani 1 1 d .
O2 O -0.0429(3) 0.6649(3) 0.46160(17) 0.0214(5) Uani 1 1 d .
O3 O 0.1800(4) 0.8063(3) 0.50628(18) 0.0277(6) Uani 1 1 d .
O4 O 0.2002(3) 1.0045(3) 0.4210(2) 0.0273(5) Uani 1 1 d .
O5 O 0.0726(4) 0.2307(3) 0.19439(18) 0.0282(6) Uani 1 1 d .
O6 O -0.0771(3) 0.1046(3) 0.27656(17) 0.0253(5) Uani 1 1 d .
O7 O -0.2582(4) 0.4374(3) 0.3594(3) 0.0401(7) Uani 1 1 d D
H7A H -0.279(6) 0.527(2) 0.346(4) 0.060 Uiso 1 1 d D
H7B H -0.343(4) 0.414(5) 0.374(4) 0.060 Uiso 1 1 d D
O8 O 0.3323(3) 0.2119(3) 0.3388(2) 0.0311(6) Uani 1 1 d D
H8A H 0.364(5) 0.241(5) 0.2825(19) 0.047 Uiso 1 1 d D
H8B H 0.410(4) 0.140(4) 0.360(3) 0.047 Uiso 1 1 d D
N1 N 0.3028(4) 0.8178(3) 0.2363(2) 0.0208(6) Uani 1 1 d .
N2 N 0.1894(4) 0.6519(3) 0.2041(2) 0.0196(6) Uani 1 1 d .
H2 H 0.146(5) 0.609(5) 0.173(3) 0.029 Uiso 1 1 d .
N3 N 0.5156(4) 0.7223(4) -0.1526(3) 0.0370(8) Uani 1 1 d .
C1 C 0.0392(4) 0.6087(4) 0.3729(2) 0.0171(6) Uani 1 1 d .
C2 C 0.1387(4) 0.6882(3) 0.3073(2) 0.0174(6) Uani 1 1 d .
C3 C 0.2096(4) 0.7926(3) 0.3260(2) 0.0173(6) Uani 1 1 d .
C4 C 0.2871(4) 0.7314(4) 0.1642(3) 0.0201(6) Uani 1 1 d .
C5 C 0.3657(4) 0.7253(4) 0.0545(3) 0.0220(7) Uani 1 1 d .
C6 C 0.4771(5) 0.8001(5) 0.0251(3) 0.0343(9) Uani 1 1 d .
H6 H 0.5040 0.8525 0.0738 0.041 Uiso 1 1 calc R
C7 C 0.5483(6) 0.7955(6) -0.0786(3) 0.0419(10) Uani 1 1 d .
H7 H 0.6231 0.8463 -0.0977 0.050 Uiso 1 1 calc R
C8 C 0.4092(5) 0.6505(4) -0.1231(3) 0.0323(8) Uani 1 1 d .
H8 H 0.3853 0.5984 -0.1734 0.039 Uiso 1 1 calc R
C9 C 0.3313(5) 0.6483(4) -0.0216(3) 0.0259(7) Uani 1 1 d .
H9 H 0.2573 0.5961 -0.0048 0.031 Uiso 1 1 calc R
C10 C 0.1934(4) 0.8739(4) 0.4246(2) 0.0171(6) Uani 1 1 d .
C11 C -0.0031(4) 0.1372(4) 0.1938(2) 0.0187(6) Uani 1 1 d .
C12 C -0.0027(4) 0.0663(4) 0.0923(2) 0.0187(6) Uani 1 1 d .
C13 C -0.0860(4) -0.0339(4) 0.0912(3) 0.0215(7) Uani 1 1 d .
H13 H -0.1433 -0.0564 0.1523 0.026 Uiso 1 1 calc R
C14 C 0.0836(5) 0.1006(4) 0.0019(3) 0.0220(7) Uani 1 1 d .
H14 H 0.1395 0.1679 0.0035 0.026 Uiso 1 1 calc R
O1W O 0.3296(5) 0.0103(4) 0.6235(3) 0.0483(8) Uani 1 1 d D
H1A H 0.316(7) 0.023(7) 0.5637(15) 0.072 Uiso 1 1 d D
H1B H 0.268(6) -0.027(6) 0.660(3) 0.072 Uiso 1 1 d D
O2W O -0.0025(7) 0.5186(5) 0.1057(3) 0.0838(16) Uani 1 1 d D
H2A H -0.0198 0.4499 0.1383 0.126 Uiso 1 1 d RD
H2B H 0.0637 0.4917 0.0498 0.126 Uiso 0.50 1 d PRD
H2C H 0.0001 0.5069 0.0418 0.126 Uiso 0.50 1 d PR
O3W O 0.3321(5) 0.2694(4) 0.7272(4) 0.0770(13) Uani 1 1 d D
H3A H 0.4303 0.2376 0.7440 0.116 Uiso 1 1 d RD
H3B H 0.3266 0.2171 0.6798 0.116 Uiso 1 1 d RD
O4W O 0.5632(7) 0.5820(7) 0.5687(5) 0.133(3) Uani 1 1 d D
H4A H 0.6000 0.6425 0.5892 0.199 Uiso 1 1 d RD
H4B H 0.6369 0.5110 0.5298 0.199 Uiso 1 1 d RD

loop_
_atom_site_aniso_label
_atom_site_aniso_U_11
_atom_site_aniso_U_22
_atom_site_aniso_U_33
_atom_site_aniso_U_23
_atom_site_aniso_U_13
_atom_site_aniso_U_12
Dy1 0.02922(10) 0.01627(9) 0.00973(9) -0.00047(6) 0.00013(6) -0.01534(7)
O1 0.0460(15) 0.0181(11) 0.0155(11) 0.0003(9) -0.0022(10) -0.0217(11)
O2 0.0322(13) 0.0250(12) 0.0126(11) -0.0001(9) -0.0004(9) -0.0188(10)
O3 0.0453(15) 0.0398(14) 0.0113(11) 0.0030(10) -0.0025(10) -0.0320(13)
O4 0.0415(15) 0.0188(12) 0.0274(13) -0.0003(10) -0.0069(11) -0.0177(11)
O5 0.0457(15) 0.0351(14) 0.0136(12) -0.0025(10) 0.0000(10) -0.0285(12)
O6 0.0404(14) 0.0292(13) 0.0135(11) -0.0019(10) -0.0006(10) -0.0231(11)
O7 0.0332(15) 0.0314(15) 0.057(2) 0.0104(14) -0.0066(14) -0.0149(12)
O8 0.0316(14) 0.0361(15) 0.0251(14) 0.0118(12) 0.0011(11) -0.0160(12)
N1 0.0267(14) 0.0212(14) 0.0151(13) 0.0009(11) 0.0020(11) -0.0127(12)
N2 0.0309(15) 0.0189(13) 0.0119(13) -0.0007(11) -0.0006(11) -0.0142(12)
N3 0.0348(18) 0.047(2) 0.0193(16) 0.0034(15) 0.0059(13) -0.0108(16)
C1 0.0266(16) 0.0161(15) 0.0128(15) 0.0019(12) -0.0060(12) -0.0120(13)
C2 0.0251(16) 0.0133(14) 0.0141(15) -0.0003(12) -0.0005(12) -0.0093(12)
C3 0.0226(15) 0.0147(14) 0.0149(15) 0.0028(12) -0.0003(12) -0.0090(12)
C4 0.0242(16) 0.0196(15) 0.0156(16) 0.0012(12) 0.0002(12) -0.0093(13)
C5 0.0241(16) 0.0225(16) 0.0129(15) 0.0020(13) 0.0026(12) -0.0050(13)
C6 0.038(2) 0.048(2) 0.0200(18) -0.0005(17) 0.0026(15) -0.0238(19)
C7 0.039(2) 0.062(3) 0.027(2) 0.005(2) 0.0084(17) -0.028(2)
C8 0.038(2) 0.030(2) 0.0188(18) -0.0019(15) -0.0028(15) -0.0036(16)
C9 0.0295(18) 0.0255(17) 0.0192(17) 0.0020(14) -0.0015(14) -0.0085(14)
C10 0.0161(14) 0.0193(15) 0.0173(15) -0.0028(12) 0.0018(11) -0.0104(12)
C11 0.0234(16) 0.0165(15) 0.0161(15) -0.0024(12) -0.0026(12) -0.0081(12)
C12 0.0229(16) 0.0154(15) 0.0142(15) -0.0022(12) 0.0013(12) -0.0056(12)
C13 0.0293(17) 0.0215(16) 0.0150(15) -0.0030(13) -0.0007(13) -0.0127(14)
C14 0.0308(17) 0.0216(16) 0.0170(16) -0.0018(13) -0.0027(13) -0.0146(14)
O1W 0.056(2) 0.058(2) 0.048(2) 0.0178(17) -0.0211(17) -0.0360(17)
O2W 0.192(5) 0.076(3) 0.040(2) 0.0310(19) -0.059(3) -0.098(3)
O3W 0.061(2) 0.053(2) 0.131(4) 0.009(2) -0.048(3) -0.0241(19)
O4W 0.083(3) 0.154(6) 0.169(6) -0.094(5) 0.036(4) -0.074(4)

loop_
_atom_type_symbol
_atom_type_description
_atom_type_scat_dispersion_real
_atom_type_scat_dispersion_imag
_atom_type_scat_source
C C 0.0033 0.0016 'International Tables Vol C Tables 4.2.6.8 and 6.1.1.4'
H H 0.0000 0.0000 'International Tables Vol C Tables 4.2.6.8 and 6.1.1.4'
Dy Dy -0.1892 4.4098 'International Tables Vol C Tables 4.2.6.8 and 6.1.1.4'
N N 0.0061 0.0033 'International Tables Vol C Tables 4.2.6.8 and 6.1.1.4'
O O 0.0106 0.0060 'International Tables Vol C Tables 4.2.6.8 and 6.1.1.4'

loop_
_geom_angle_atom_site_label_1
_geom_angle_atom_site_label_2
_geom_angle_atom_site_label_3
_geom_angle
_geom_angle_site_symmetry_1
_geom_angle_site_symmetry_3
O2 Dy1 O3 76.08(8) 2_566 2_566
O2 Dy1 O1 82.39(8) 2_566 .
O3 Dy1 O1 133.49(9) 2_566 .
O2 Dy1 O4 86.88(8) 2_566 1_545
O3 Dy1 O4 79.02(9) 2_566 1_545
O1 Dy1 O4 140.67(9) . 1_545
O2 Dy1 O7 101.04(10) 2_566 .
O3 Dy1 O7 73.69(10) 2_566 .
O1 Dy1 O7 70.68(10) . .
O4 Dy1 O7 148.64(9) 1_545 .
O2 Dy1 O8 83.79(9) 2_566 .
O3 Dy1 O8 143.73(9) 2_566 .
O1 Dy1 O8 71.34(9) . .
O4 Dy1 O8 69.94(9) 1_545 .
O7 Dy1 O8 140.64(10) . .
O2 Dy1 O5 157.14(8) 2_566 .
O3 Dy1 O5 126.08(8) 2_566 .
O1 Dy1 O5 77.49(8) . .
O4 Dy1 O5 101.88(9) 1_545 .
O7 Dy1 O5 82.51(11) . .
O8 Dy1 O5 79.61(9) . .
O2 Dy1 O6 149.58(8) 2_566 .
O3 Dy1 O6 74.37(8) 2_566 .
O1 Dy1 O6 124.01(8) . .
O4 Dy1 O6 80.60(8) 1_545 .
O7 Dy1 O6 77.45(10) . .
O8 Dy1 O6 116.93(9) . .
O5 Dy1 O6 53.28(8) . .
O2 Dy1 C11 175.72(9) 2_566 .
O3 Dy1 C11 100.35(9) 2_566 .
O1 Dy1 C11 101.85(9) . .
O4 Dy1 C11 90.14(9) 1_545 .
O7 Dy1 C11 80.00(11) . .
O8 Dy1 C11 98.07(10) . .
O5 Dy1 C11 26.90(9) . .
O6 Dy1 C11 26.43(9) . .
C1 O1 Dy1 139.8(2) . .
C1 O2 Dy1 146.3(2) . 2_566
C10 O3 Dy1 140.6(2) . 2_566
C10 O4 Dy1 137.7(2) . 1_565
C11 O5 Dy1 93.81(19) . .
C11 O6 Dy1 92.38(19) . .
Dy1 O7 H7A 124(3) . .
Dy1 O7 H7B 119(3) . .
H7A O7 H7B 117(2) . .
Dy1 O8 H8A 116(3) . .
Dy1 O8 H8B 123(3) . .
H8A O8 H8B 114.8(19) . .
C4 N1 C3 105.3(3) . .
C4 N2 C2 107.9(3) . .
C4 N2 H2 127(3) . .
C2 N2 H2 124(3) . .
C8 N3 C7 116.7(4) . .
O1 C1 O2 125.3(3) . .
O1 C1 C2 115.0(3) . .
O2 C1 C2 119.7(3) . .
N2 C2 C3 105.3(3) . .
N2 C2 C1 119.7(3) . .
C3 C2 C1 134.9(3) . .
N1 C3 C2 110.1(3) . .
N1 C3 C10 120.9(3) . .
C2 C3 C10 129.0(3) . .
N1 C4 N2 111.5(3) . .
N1 C4 C5 123.6(3) . .
N2 C4 C5 124.9(3) . .
C6 C5 C9 118.0(3) . .
C6 C5 C4 119.2(3) . .
C9 C5 C4 122.8(3) . .
C5 C6 C7 118.7(4) . .
C5 C6 H6 120.7 . .
C7 C6 H6 120.7 . .
N3 C7 C6 123.9(4) . .
N3 C7 H7 118.1 . .
C6 C7 H7 118.1 . .
N3 C8 C9 123.9(4) . .
N3 C8 H8 118.1 . .
C9 C8 H8 118.1 . .
C8 C9 C5 118.8(4) . .
C8 C9 H9 120.6 . .
C5 C9 H9 120.6 . .
O3 C10 O4 123.7(3) . .
O3 C10 C3 118.2(3) . .
O4 C10 C3 118.1(3) . .
O6 C11 O5 120.3(3) . .
O6 C11 C12 120.4(3) . .
O5 C11 C12 119.3(3) . .
O6 C11 Dy1 61.19(17) . .
O5 C11 Dy1 59.28(16) . .
C12 C11 Dy1 175.5(2) . .
C13 C12 C14 120.9(3) . .
C13 C12 C11 119.6(3) . .
C14 C12 C11 119.6(3) . .
C12 C13 C14 119.6(3) . 2
C12 C13 H13 120.2 . .
C14 C13 H13 120.2 2 .
C12 C14 C13 119.6(3) . 2
C12 C14 H14 120.2 . .
C13 C14 H14 120.2 2 .
H1A O1W H1B 117(2) . .
H2A O2W H2B 115.8 . .
H2A O2W H2C 111.9 . .
H2B O2W H2C 36.6 . .
H3A O3W H3B 113.8 . .
H4A O4W H4B 114.9 . .

loop_
_geom_bond_atom_site_label_1
_geom_bond_atom_site_label_2
_geom_bond_distance
_geom_bond_site_symmetry_2
Dy1 O2 2.287(2) 2_566
Dy1 O3 2.310(2) 2_566
Dy1 O1 2.343(2) .
Dy1 O4 2.347(2) 1_545
Dy1 O7 2.383(3) .
Dy1 O8 2.410(3) .
Dy1 O5 2.423(2) .
Dy1 O6 2.467(2) .
Dy1 C11 2.813(3) .
O1 C1 1.253(4) .
O2 C1 1.259(4) .
O2 Dy1 2.287(2) 2_566
O3 C10 1.252(4) .
O3 Dy1 2.310(2) 2_566
O4 C10 1.257(4) .
O4 Dy1 2.347(2) 1_565
O5 C11 1.276(4) .
O6 C11 1.253(4) .
O7 H7A 0.816(10) .
O7 H7B 0.815(10) .
O8 H8A 0.823(10) .
O8 H8B 0.821(10) .
N1 C4 1.326(4) .
N1 C3 1.371(4) .
N2 C4 1.351(4) .
N2 C2 1.364(4) .
N2 H2 0.81(4) .
N3 C8 1.323(6) .
N3 C7 1.336(6) .
C1 C2 1.490(4) .
C2 C3 1.383(4) .
C3 C10 1.487(4) .
C4 C5 1.475(4) .
C5 C6 1.379(5) .
C5 C9 1.388(5) .
C6 C7 1.389(5) .
C6 H6 0.9300 .
C7 H7 0.9300 .
C8 C9 1.388(5) .
C8 H8 0.9300 .
C9 H9 0.9300 .
C11 C12 1.513(4) .
C12 C13 1.382(5) .
C12 C14 1.384(5) .
C13 C14 1.388(4) 2
C13 H13 0.9300 .
C14 C13 1.388(4) 2
C14 H14 0.9300 .
O1W H1A 0.817(10) .
O1W H1B 0.816(10) .
O2W H2A 0.8168 .
O2W H2B 0.8196 .
O2W H2C 0.8495 .
O3W H3A 0.8278 .
O3W H3B 0.8255 .
O4W H4A 0.8200 .
O4W H4B 0.8200 .

loop_
_geom_hbond_atom_site_label_D
_geom_hbond_atom_site_label_H
_geom_hbond_atom_site_label_A
_geom_hbond_distance_DH
_geom_hbond_distance_HA
_geom_hbond_distance_DA
_geom_hbond_angle_DHA
_geom_hbond_site_symmetry_A
O7 H7A O3W 0.816(10) 2.056(19) 2.851(5) 164(6) 2_566
O7 H7B O4W 0.815(10) 1.85(2) 2.641(6) 162(5) 2_566
O8 H8A N3 0.823(10) 1.929(14) 2.740(4) 168(4) 2_665
O8 H8B O1W 0.821(10) 2.13(2) 2.908(4) 158(4) 2_656
N2 H2 O2W 0.81(4) 2.08(4) 2.878(5) 171(4) .
O1W H1A O4 0.817(10) 2.31(2) 3.070(4) 155(5) 1_545
O1W H1B O6 0.816(10) 2.058(17) 2.856(4) 166(5) 2_556
O2W H2A O5 0.82 2.08 2.818(4) 150.8 .
O2W H2C O2W 0.85 1.97 2.816(7) 179.2 2_565
O3W H3A N1 0.83 2.15 2.967(5) 168.7 2_666
O3W H3B O1W 0.83 2.10 2.843(5) 150.2 .
O4W H4A O8 0.82 2.00 2.811(6) 170.8 2_666
O4W H4B O7 0.82 2.28 2.975(6) 142.3 1_655

loop_
_geom_torsion_atom_site_label_1
_geom_torsion_atom_site_label_2
_geom_torsion_atom_site_label_3
_geom_torsion_atom_site_label_4
_geom_torsion
_geom_torsion_site_symmetry_1
_geom_torsion_site_symmetry_4
O2 Dy1 O1 C1 -11.3(3) 2_566 .
O3 Dy1 O1 C1 51.2(4) 2_566 .
O4 Dy1 O1 C1 -86.8(4) 1_545 .
O7 Dy1 O1 C1 93.3(4) . .
O8 Dy1 O1 C1 -97.3(4) . .
O5 Dy1 O1 C1 179.6(4) . .
O6 Dy1 O1 C1 152.3(3) . .
C11 Dy1 O1 C1 168.1(3) . .
O2 Dy1 O5 C11 176.7(2) 2_566 .
O3 Dy1 O5 C11 -19.1(2) 2_566 .
O1 Dy1 O5 C11 -154.4(2) . .
O4 Dy1 O5 C11 65.9(2) 1_545 .
O7 Dy1 O5 C11 -82.6(2) . .
O8 Dy1 O5 C11 132.6(2) . .
O6 Dy1 O5 C11 -2.74(19) . .
O2 Dy1 O6 C11 -176.77(19) 2_566 .
O3 Dy1 O6 C11 169.1(2) 2_566 .
O1 Dy1 O6 C11 36.8(2) . .
O4 Dy1 O6 C11 -109.8(2) 1_545 .
O7 Dy1 O6 C11 92.8(2) . .
O8 Dy1 O6 C11 -48.1(2) . .
O5 Dy1 O6 C11 2.78(19) . .
Dy1 O1 C1 O2 -26.3(6) . .
Dy1 O1 C1 C2 153.6(3) . .
Dy1 O2 C1 O1 123.2(4) 2_566 .
Dy1 O2 C1 C2 -56.8(5) 2_566 .
C4 N2 C2 C3 0.4(4) . .
C4 N2 C2 C1 -175.8(3) . .
O1 C1 C2 N2 16.6(5) . .
O2 C1 C2 N2 -163.4(3) . .
O1 C1 C2 C3 -158.1(4) . .
O2 C1 C2 C3 21.8(6) . .
C4 N1 C3 C2 0.6(4) . .
C4 N1 C3 C10 -178.6(3) . .
N2 C2 C3 N1 -0.6(4) . .
C1 C2 C3 N1 174.6(3) . .
N2 C2 C3 C10 178.5(3) . .
C1 C2 C3 C10 -6.3(6) . .
C3 N1 C4 N2 -0.4(4) . .
C3 N1 C4 C5 179.0(3) . .
C2 N2 C4 N1 0.0(4) . .
C2 N2 C4 C5 -179.4(3) . .
N1 C4 C5 C6 7.1(5) . .
N2 C4 C5 C6 -173.6(3) . .
N1 C4 C5 C9 -172.4(3) . .
N2 C4 C5 C9 6.9(5) . .
C9 C5 C6 C7 0.4(6) . .
C4 C5 C6 C7 -179.1(4) . .
C8 N3 C7 C6 -0.3(7) . .
C5 C6 C7 N3 -0.1(7) . .
C7 N3 C8 C9 0.3(6) . .
N3 C8 C9 C5 -0.1(6) . .
C6 C5 C9 C8 -0.3(5) . .
C4 C5 C9 C8 179.1(3) . .
Dy1 O3 C10 O4 105.4(4) 2_566 .
Dy1 O3 C10 C3 -77.1(4) 2_566 .
Dy1 O4 C10 O3 -113.4(4) 1_565 .
Dy1 O4 C10 C3 69.1(4) 1_565 .
N1 C3 C10 O3 -149.2(3) . .
C2 C3 C10 O3 31.8(5) . .
N1 C3 C10 O4 28.4(5) . .
C2 C3 C10 O4 -150.6(3) . .
Dy1 O6 C11 O5 -4.9(3) . .
Dy1 O6 C11 C12 175.2(3) . .
Dy1 O5 C11 O6 5.0(3) . .
Dy1 O5 C11 C12 -175.1(3) . .
O2 Dy1 C11 O6 22.5(13) 2_566 .
O3 Dy1 C11 O6 -10.7(2) 2_566 .
O1 Dy1 C11 O6 -149.5(2) . .
O4 Dy1 C11 O6 68.2(2) 1_545 .
O7 Dy1 C11 O6 -81.9(2) . .
O8 Dy1 C11 O6 137.9(2) . .
O5 Dy1 C11 O6 -175.1(3) . .
O2 Dy1 C11 O5 -162.4(11) 2_566 .
O3 Dy1 C11 O5 164.4(2) 2_566 .
O1 Dy1 C11 O5 25.5(2) . .
O4 Dy1 C11 O5 -116.8(2) 1_545 .
O7 Dy1 C11 O5 93.2(2) . .
O8 Dy1 C11 O5 -47.0(2) . .
O6 Dy1 C11 O5 175.1(3) . .
O2 Dy1 C11 C12 -89(3) 2_566 .
O3 Dy1 C11 C12 -122(3) 2_566 .
O1 Dy1 C11 C12 99(3) . .
O4 Dy1 C11 C12 -43(3) 1_545 .
O7 Dy1 C11 C12 166(3) . .
O8 Dy1 C11 C12 26(3) . .
O5 Dy1 C11 C12 73(3) . .
O6 Dy1 C11 C12 -112(3) . .
O6 C11 C12 C13 0.6(5) . .
O5 C11 C12 C13 -179.4(3) . .
Dy1 C11 C12 C13 110(3) . .
O6 C11 C12 C14 -178.4(3) . .
O5 C11 C12 C14 1.7(5) . .
Dy1 C11 C12 C14 -69(3) . .
C14 C12 C13 C14 -0.2(6) . 2
C11 C12 C13 C14 -179.1(3) . 2
C13 C12 C14 C13 0.2(6) . 2
C11 C12 C14 C13 179.1(3) . 2
